data_4329497
loop_
_publ_author_name
'Sheng-Ping Guo'
'Tae-Soo You'
'Ya-Ho Jung'
'Svilen Bobev'

_publ_section_title
;
 Synthesis, Crystal Chemistry, and Magnetic Properties of RE7Li8Ge10 and
 RE11Li12Ge16 (RE= La-Nd, Sm): New Members of the [REGe2]n[RELi2Ge]m
 Homologous Series
;
_journal_name_full 'Inorganic Chemistry'
_journal_page_first 6821
_journal_page_last 6829
_journal_paper_doi 10.1021/ic300566x
_journal_volume 51
_journal_year 2012
_chemical_formula_moiety La7Li8Ge10
_chemical_formula_sum 'Ge10 La7 Li8'
_chemical_formula_weight 1753.79
_chemical_name_systematic
; 
 ? 
;
_space_group_IT_number 65
_symmetry_cell_setting orthorhombic
_symmetry_space_group_name_Hall '-C 2 2'
_symmetry_space_group_name_H-M 'C m m m'
_atom_sites_solution_primary direct
_atom_sites_solution_secondary difmap
_audit_creation_method SHELXL-97
_cell_angle_alpha 90.00
_cell_angle_beta 90.00
_cell_angle_gamma 90.00
_cell_formula_units_Z 2
_cell_length_a 6.9752(19)
_cell_length_b 34.029(9)
_cell_length_c 4.5172(12)
_cell_measurement_temperature 200(2)
_cell_measurement_theta_max 27.83
_cell_measurement_theta_min 2.39
_cell_volume 1072.2(5)
_computing_cell_refinement 'Bruker SMART'
_computing_data_collection 'Bruker SMART'
_computing_data_reduction 'Bruker SAINT'
_computing_molecular_graphics 'Bruker SHELXTL'
_computing_publication_material 'Bruker SHELXTL'
_computing_structure_refinement 'SHELXL-97 (Sheldrick, 1997)'
_computing_structure_solution 'SHELXS-97 (Sheldrick, 1990)'
_diffrn_ambient_temperature 200(2)
_diffrn_measured_fraction_theta_full 0.999
_diffrn_measured_fraction_theta_max 0.999
_diffrn_measurement_device_type 'CCD area detector'
_diffrn_measurement_method 'phi and omega scans'
_diffrn_radiation_monochromator graphite
_diffrn_radiation_source 'fine-focus sealed tube'
_diffrn_radiation_type MoK\a
_diffrn_radiation_wavelength 0.71073
_diffrn_reflns_av_R_equivalents 0.0491
_diffrn_reflns_av_sigmaI/netI 0.0319
_diffrn_reflns_limit_h_max 9
_diffrn_reflns_limit_h_min -9
_diffrn_reflns_limit_k_max 44
_diffrn_reflns_limit_k_min -44
_diffrn_reflns_limit_l_max 5
_diffrn_reflns_limit_l_min -5
_diffrn_reflns_number 4783
_diffrn_reflns_theta_full 27.83
_diffrn_reflns_theta_max 27.83
_diffrn_reflns_theta_min 2.39
_exptl_absorpt_coefficient_mu 27.349
_exptl_absorpt_correction_T_max 0.4076
_exptl_absorpt_correction_T_min 0.2505
_exptl_absorpt_correction_type multi-scan
_exptl_crystal_colour silver
_exptl_crystal_density_diffrn 5.432
_exptl_crystal_description irregular
_exptl_crystal_F_000 1486
_exptl_crystal_size_max 0.07
_exptl_crystal_size_mid 0.06
_exptl_crystal_size_min 0.04
_refine_diff_density_max 0.969
_refine_diff_density_min -1.286
_refine_diff_density_rms 0.270
_refine_ls_extinction_coef 0.00079(4)
_refine_ls_extinction_expression Fc^*^=kFc[1+0.001xFc^2^\l^3^/sin(2\q)]^-1/4^
_refine_ls_extinction_method SHELXL
_refine_ls_goodness_of_fit_ref 0.981
_refine_ls_matrix_type full
_refine_ls_number_parameters 41
_refine_ls_number_reflns 780
_refine_ls_number_restraints 0
_refine_ls_restrained_S_all 0.981
_refine_ls_R_factor_all 0.0385
_refine_ls_R_factor_gt 0.0240
_refine_ls_shift/su_max 0.000
_refine_ls_shift/su_mean 0.000
_refine_ls_structure_factor_coef Fsqd
_refine_ls_weighting_details 'calc w=1/[\s^2^(Fo^2^)+(0.0176P)^2^+0.0000P] where P=(Fo^2^+2Fc^2^)/3'
_refine_ls_weighting_scheme calc
_refine_ls_wR_factor_gt 0.0452
_refine_ls_wR_factor_ref 0.0500
_reflns_number_gt 609
_reflns_number_total 780
_reflns_threshold_expression >2sigma(I)
_cod_data_source_file ic300566x_si_002_1.cif
_cod_data_source_block I
_cod_database_code 4329497

loop_
_symmetry_equiv_pos_as_xyz
'x, y, z'
'-x, -y, z'
'-x, y, -z'
'x, -y, -z'
'x+1/2, y+1/2, z'
'-x+1/2, -y+1/2, z'
'-x+1/2, y+1/2, -z'
'x+1/2, -y+1/2, -z'
'-x, -y, -z'
'x, y, -z'
'x, -y, z'
'-x, y, z'
'-x+1/2, -y+1/2, -z'
'x+1/2, y+1/2, -z'
'x+1/2, -y+1/2, z'
'-x+1/2, y+1/2, z'

loop_
_atom_site_label
_atom_site_type_symbol
_atom_site_fract_x
_atom_site_fract_y
_atom_site_fract_z
_atom_site_U_iso_or_equiv
_atom_site_adp_type
_atom_site_occupancy
_atom_site_symmetry_multiplicity
_atom_site_calc_flag
_atom_site_refinement_flags
La1 La 0.0000 0.160143(18) 0.5000 0.00929(18) Uani 1 4 d S
La2 La 0.0000 0.278971(17) 0.5000 0.00778(17) Uani 1 4 d S
La3 La 0.0000 0.441659(18) 0.0000 0.00919(17) Uani 1 4 d S
La4 La 0.0000 0.0000 0.0000 0.0085(2) Uani 1 8 d S
Ge1 Ge 0.17994(11) 0.21616(2) 0.0000 0.0095(2) Uani 1 2 d S
Ge2 Ge 0.0000 0.37293(3) 0.5000 0.0107(3) Uani 1 4 d S
Ge3 Ge 0.0000 0.09393(3) 0.0000 0.0104(3) Uani 1 4 d S
Ge4 Ge 0.31853(16) 0.0000 0.5000 0.0093(3) Uani 1 4 d S
Li1 Li 0.1879(19) 0.0739(4) 0.5000 0.011(3) Uiso 1 2 d S
Li2 Li 0.3122(19) 0.1440(4) 0.0000 0.016(3) Uiso 1 2 d S

loop_
_atom_site_aniso_label
_atom_site_aniso_U_11
_atom_site_aniso_U_22
_atom_site_aniso_U_33
_atom_site_aniso_U_23
_atom_site_aniso_U_13
_atom_site_aniso_U_12
La1 0.0111(3) 0.0084(3) 0.0083(4) 0.000 0.000 0.000
La2 0.0078(3) 0.0081(3) 0.0075(4) 0.000 0.000 0.000
La3 0.0106(3) 0.0083(3) 0.0087(4) 0.000 0.000 0.000
La4 0.0080(4) 0.0089(4) 0.0087(5) 0.000 0.000 0.000
Ge1 0.0089(4) 0.0089(4) 0.0106(5) 0.000 0.000 0.0001(3)
Ge2 0.0143(6) 0.0093(6) 0.0084(7) 0.000 0.000 0.000
Ge3 0.0116(6) 0.0094(6) 0.0101(7) 0.000 0.000 0.000
Ge4 0.0090(6) 0.0096(6) 0.0093(7) 0.000 0.000 0.000

loop_
_atom_type_symbol
_atom_type_description
_atom_type_scat_dispersion_real
_atom_type_scat_dispersion_imag
_atom_type_scat_source
Li Li -0.0003 0.0001 'International Tables Vol C Tables 4.2.6.8 and 6.1.1.4'
Ge Ge 0.1547 1.8001 'International Tables Vol C Tables 4.2.6.8 and 6.1.1.4'
La La -0.2871 2.4523 'International Tables Vol C Tables 4.2.6.8 and 6.1.1.4'

loop_
_geom_angle_atom_site_label_1
_geom_angle_atom_site_label_2
_geom_angle_atom_site_label_3
_geom_angle
_geom_angle_site_symmetry_1
_geom_angle_site_symmetry_3
Li2 La1 Li2 86.3(4) . 3
Li2 La1 Li2 90.3(3) . 1_556
Li2 La1 Li2 160.1(5) 3 1_556
Li2 La1 Li2 160.1(5) . 3_556
Li2 La1 Li2 90.3(3) 3 3_556
Li2 La1 Li2 86.3(4) 1_556 3_556
Li2 La1 Ge3 112.3(2) . 1_556
Li2 La1 Ge3 112.3(2) 3 1_556
Li2 La1 Ge3 51.4(2) 1_556 1_556
Li2 La1 Ge3 51.4(2) 3_556 1_556
Li2 La1 Ge3 51.4(2) . .
Li2 La1 Ge3 51.4(2) 3 .
Li2 La1 Ge3 112.3(2) 1_556 .
Li2 La1 Ge3 112.3(2) 3_556 .
Ge3 La1 Ge3 90.14(4) 1_556 .
Li2 La1 Ge1 109.5(2) . 1_556
Li2 La1 Ge1 150.3(2) 3 1_556
Li2 La1 Ge1 48.4(2) 1_556 1_556
Li2 La1 Ge1 82.58(19) 3_556 1_556
Ge3 La1 Ge1 85.49(3) 1_556 1_556
Ge3 La1 Ge1 156.529(17) . 1_556
Li2 La1 Ge1 150.3(2) . 3_556
Li2 La1 Ge1 109.5(2) 3 3_556
Li2 La1 Ge1 82.58(19) 1_556 3_556
Li2 La1 Ge1 48.4(2) 3_556 3_556
Ge3 La1 Ge1 85.49(3) 1_556 3_556
Ge3 La1 Ge1 156.529(17) . 3_556
Ge1 La1 Ge1 46.02(3) 1_556 3_556
Li2 La1 Ge1 82.58(19) . 3
Li2 La1 Ge1 48.4(2) 3 3
Li2 La1 Ge1 150.3(2) 1_556 3
Li2 La1 Ge1 109.5(2) 3_556 3
Ge3 La1 Ge1 156.529(17) 1_556 3
Ge3 La1 Ge1 85.49(3) . 3
Ge1 La1 Ge1 107.16(4) 1_556 3
Ge1 La1 Ge1 89.40(3) 3_556 3
Li2 La1 Ge1 48.4(2) . .
Li2 La1 Ge1 82.58(19) 3 .
Li2 La1 Ge1 109.5(2) 1_556 .
Li2 La1 Ge1 150.3(2) 3_556 .
Ge3 La1 Ge1 156.529(17) 1_556 .
Ge3 La1 Ge1 85.49(3) . .
Ge1 La1 Ge1 89.40(3) 1_556 .
Ge1 La1 Ge1 107.16(4) 3_556 .
Ge1 La1 Ge1 46.02(3) 3 .
Li2 La1 Li1 97.0(3) . 3_556
Li2 La1 Li1 64.1(3) 3 3_556
Li2 La1 Li1 97.0(3) 1_556 3_556
Li2 La1 Li1 64.1(3) 3_556 3_556
Ge3 La1 Li1 49.84(9) 1_556 3_556
Ge3 La1 Li1 49.84(9) . 3_556
Ge1 La1 Li1 134.54(4) 1_556 3_556
Ge1 La1 Li1 112.50(15) 3_556 3_556
Ge1 La1 Li1 112.50(15) 3 3_556
Ge1 La1 Li1 134.54(4) . 3_556
Li2 La1 Li1 64.1(3) . .
Li2 La1 Li1 97.0(3) 3 .
Li2 La1 Li1 64.1(3) 1_556 .
Li2 La1 Li1 97.0(3) 3_556 .
Ge3 La1 Li1 49.84(9) 1_556 .
Ge3 La1 Li1 49.84(9) . .
Ge1 La1 Li1 112.50(15) 1_556 .
Ge1 La1 Li1 134.54(4) 3_556 .
Ge1 La1 Li1 134.54(4) 3 .
Ge1 La1 Li1 112.50(15) . .
Li1 La1 Li1 48.1(5) 3_556 .
Ge1 La2 Ge1 174.03(4) 15_455 13_556
Ge1 La2 Ge1 90.51(3) 15_455 15_456
Ge1 La2 Ge1 89.18(3) 13_556 15_456
Ge1 La2 Ge1 89.18(3) 15_455 13
Ge1 La2 Ge1 90.51(3) 13_556 13
Ge1 La2 Ge1 174.03(4) 15_456 13
Ge1 La2 Ge2 87.015(18) 15_455 .
Ge1 La2 Ge2 87.015(18) 13_556 .
Ge1 La2 Ge2 87.015(18) 15_456 .
Ge1 La2 Ge2 87.015(18) 13 .
Ge1 La2 Ge1 79.49(2) 15_455 .
Ge1 La2 Ge1 104.41(2) 13_556 .
Ge1 La2 Ge1 140.74(2) 15_456 .
Ge1 La2 Ge1 44.93(3) 13 .
Ge2 La2 Ge1 129.596(17) . .
Ge1 La2 Ge1 44.93(3) 15_455 3
Ge1 La2 Ge1 140.74(2) 13_556 3
Ge1 La2 Ge1 104.41(2) 15_456 3
Ge1 La2 Ge1 79.49(2) 13 3
Ge2 La2 Ge1 129.596(16) . 3
Ge1 La2 Ge1 43.96(3) . 3
Ge1 La2 Ge1 104.41(2) 15_455 3_556
Ge1 La2 Ge1 79.49(2) 13_556 3_556
Ge1 La2 Ge1 44.93(3) 15_456 3_556
Ge1 La2 Ge1 140.74(2) 13 3_556
Ge2 La2 Ge1 129.596(17) . 3_556
Ge1 La2 Ge1 100.81(3) . 3_556
Ge1 La2 Ge1 84.68(3) 3 3_556
Ge1 La2 Ge1 140.74(2) 15_455 1_556
Ge1 La2 Ge1 44.93(3) 13_556 1_556
Ge1 La2 Ge1 79.49(2) 15_456 1_556
Ge1 La2 Ge1 104.41(2) 13 1_556
Ge2 La2 Ge1 129.596(17) . 1_556
Ge1 La2 Ge1 84.68(3) . 1_556
Ge1 La2 Ge1 100.81(3) 3 1_556
Ge1 La2 Ge1 43.96(3) 3_556 1_556
Ge1 La2 Li2 130.18(19) 15_455 13_556
Ge1 La2 Li2 44.03(19) 13_556 13_556
Ge1 La2 Li2 77.18(17) 15_456 13_556
Ge1 La2 Li2 98.52(17) 13 13_556
Ge2 La2 Li2 44.89(17) . 13_556
Ge1 La2 Li2 136.9(2) . 13_556
Ge1 La2 Li2 174.43(15) 3 13_556
Ge1 La2 Li2 99.96(13) 3_556 13_556
Ge1 La2 Li2 84.72(17) 1_556 13_556
Ge1 La2 Li2 98.52(17) 15_455 15_456
Ge1 La2 Li2 77.18(17) 13_556 15_456
Ge1 La2 Li2 44.03(19) 15_456 15_456
Ge1 La2 Li2 130.18(19) 13 15_456
Ge2 La2 Li2 44.89(17) . 15_456
Ge1 La2 Li2 174.43(15) . 15_456
Ge1 La2 Li2 136.9(2) 3 15_456
Ge1 La2 Li2 84.72(17) 3_556 15_456
Ge1 La2 Li2 99.96(13) 1_556 15_456
Li2 La2 Li2 41.5(4) 13_556 15_456
Ge1 La2 Li2 77.18(17) 15_455 13
Ge1 La2 Li2 98.52(17) 13_556 13
Ge1 La2 Li2 130.18(19) 15_456 13
Ge1 La2 Li2 44.03(19) 13 13
Ge2 La2 Li2 44.89(17) . 13
Ge1 La2 Li2 84.72(17) . 13
Ge1 La2 Li2 99.96(13) 3 13
Ge1 La2 Li2 174.43(15) 3_556 13
Ge1 La2 Li2 136.9(2) 1_556 13
Li2 La2 Li2 75.2(3) 13_556 13
Li2 La2 Li2 89.8(3) 15_456 13
Li1 La3 Li1 160.8(5) 15_454 13_556
Li1 La3 Li1 90.5(3) 15_454 15_455
Li1 La3 Li1 86.4(4) 13_556 15_455
Li1 La3 Li1 86.4(4) 15_454 13
Li1 La3 Li1 90.5(3) 13_556 13
Li1 La3 Li1 160.8(5) 15_455 13
Li1 La3 Li2 64.4(3) 15_454 15_455
Li1 La3 Li2 97.4(3) 13_556 15_455
Li1 La3 Li2 64.4(3) 15_455 15_455
Li1 La3 Li2 97.4(3) 13 15_455
Li1 La3 Li2 97.4(3) 15_454 13
Li1 La3 Li2 64.4(3) 13_556 13
Li1 La3 Li2 97.4(3) 15_455 13
Li1 La3 Li2 64.4(3) 13 13
Li2 La3 Li2 48.4(5) 15_455 13
Li1 La3 Ge2 111.9(2) 15_454 .
Li1 La3 Ge2 52.2(2) 13_556 .
Li1 La3 Ge2 52.2(2) 15_455 .
Li1 La3 Ge2 111.9(2) 13 .
Li2 La3 Ge2 48.99(10) 15_455 .
Li2 La3 Ge2 48.99(10) 13 .
Li1 La3 Ge2 52.2(2) 15_454 1_554
Li1 La3 Ge2 111.9(2) 13_556 1_554
Li1 La3 Ge2 111.9(2) 15_455 1_554
Li1 La3 Ge2 52.2(2) 13 1_554
Li2 La3 Ge2 48.99(10) 15_455 1_554
Li2 La3 Ge2 48.99(10) 13 1_554
Ge2 La3 Ge2 88.00(4) . 1_554
Li1 La3 Ge4 149.1(2) 15_454 13_556
Li1 La3 Ge4 49.0(2) 13_556 13_556
Li1 La3 Ge4 82.84(19) 15_455 13_556
Li1 La3 Ge4 109.1(2) 13 13_556
Li2 La3 Ge4 135.57(4) 15_455 13_556
Li2 La3 Ge4 113.33(16) 13 13_556
Ge2 La3 Ge4 87.53(2) . 13_556
Ge2 La3 Ge4 156.72(2) 1_554 13_556
Li1 La3 Ge4 109.1(2) 15_454 5_455
Li1 La3 Ge4 82.84(19) 13_556 5_455
Li1 La3 Ge4 49.0(2) 15_455 5_455
Li1 La3 Ge4 149.1(2) 13 5_455
Li2 La3 Ge4 113.33(16) 15_455 5_455
Li2 La3 Ge4 135.57(4) 13 5_455
Ge2 La3 Ge4 87.53(2) . 5_455
Ge2 La3 Ge4 156.72(2) 1_554 5_455
Ge4 La3 Ge4 45.66(4) 13_556 5_455
Li1 La3 Ge4 49.0(2) 15_454 5_454
Li1 La3 Ge4 149.1(2) 13_556 5_454
Li1 La3 Ge4 109.1(2) 15_455 5_454
Li1 La3 Ge4 82.84(19) 13 5_454
Li2 La3 Ge4 113.33(16) 15_455 5_454
Li2 La3 Ge4 135.57(4) 13 5_454
Ge2 La3 Ge4 156.72(2) . 5_454
Ge2 La3 Ge4 87.53(2) 1_554 5_454
Ge4 La3 Ge4 105.04(3) 13_556 5_454
Ge4 La3 Ge4 87.62(3) 5_455 5_454
Li1 La3 Ge4 82.84(19) 15_454 13
Li1 La3 Ge4 109.1(2) 13_556 13
Li1 La3 Ge4 149.1(2) 15_455 13
Li1 La3 Ge4 49.0(2) 13 13
Li2 La3 Ge4 135.57(4) 15_455 13
Li2 La3 Ge4 113.33(16) 13 13
Ge2 La3 Ge4 156.72(2) . 13
Ge2 La3 Ge4 87.53(2) 1_554 13
Ge4 La3 Ge4 87.62(3) 13_556 13
Ge4 La3 Ge4 105.04(3) 5_455 13
Ge4 La3 Ge4 45.66(4) 5_454 13
Ge4 La4 Ge4 90.94(4) 9 9_556
Ge4 La4 Ge4 89.06(4) 9 1_554
Ge4 La4 Ge4 180.0 9_556 1_554
Ge4 La4 Ge4 180.0 9 .
Ge4 La4 Ge4 89.06(4) 9_556 .
Ge4 La4 Ge4 90.94(4) 1_554 .
Ge4 La4 Ge3 90.0 9 .
Ge4 La4 Ge3 90.0 9_556 .
Ge4 La4 Ge3 90.0 1_554 .
Ge4 La4 Ge3 90.0 . .
Ge4 La4 Ge3 90.0 9 9
Ge4 La4 Ge3 90.0 9_556 9
Ge4 La4 Ge3 90.0 1_554 9
Ge4 La4 Ge3 90.0 . 9
Ge3 La4 Ge3 180.0 . 9
Ge4 La4 Li1 134.24(19) 9 .
Ge4 La4 Li1 79.01(16) 9_556 .
Ge4 La4 Li1 100.99(16) 1_554 .
Ge4 La4 Li1 45.76(19) . .
Ge3 La4 Li1 46.08(17) . .
Ge3 La4 Li1 133.92(17) 9 .
Ge4 La4 Li1 45.77(19) 9 9
Ge4 La4 Li1 100.99(16) 9_556 9
Ge4 La4 Li1 79.01(16) 1_554 9
Ge4 La4 Li1 134.23(19) . 9
Ge3 La4 Li1 133.92(17) . 9
Ge3 La4 Li1 46.08(17) 9 9
Li1 La4 Li1 179.999(1) . 9
Ge4 La4 Li1 79.01(16) 9 11_554
Ge4 La4 Li1 134.23(19) 9_556 11_554
Ge4 La4 Li1 45.77(19) 1_554 11_554
Ge4 La4 Li1 100.99(16) . 11_554
Ge3 La4 Li1 133.92(17) . 11_554
Ge3 La4 Li1 46.08(17) 9 11_554
Li1 La4 Li1 137.6(4) . 11_554
Li1 La4 Li1 42.4(4) 9 11_554
Ge4 La4 Li1 100.99(16) 9 3_556
Ge4 La4 Li1 45.77(19) 9_556 3_556
Ge4 La4 Li1 134.23(19) 1_554 3_556
Ge4 La4 Li1 79.01(16) . 3_556
Ge3 La4 Li1 46.08(17) . 3_556
Ge3 La4 Li1 133.92(17) 9 3_556
Li1 La4 Li1 42.4(4) . 3_556
Li1 La4 Li1 137.6(4) 9 3_556
Li1 La4 Li1 180.0(5) 11_554 3_556
Ge4 La4 Li1 134.23(19) 9 11
Ge4 La4 Li1 79.01(16) 9_556 11
Ge4 La4 Li1 100.99(16) 1_554 11
Ge4 La4 Li1 45.77(19) . 11
Ge3 La4 Li1 133.92(17) . 11
Ge3 La4 Li1 46.08(17) 9 11
Li1 La4 Li1 87.8(3) . 11
Li1 La4 Li1 92.2(3) 9 11
Li1 La4 Li1 77.1(3) 11_554 11
Li1 La4 Li1 102.9(3) 3_556 11
Ge4 La4 Li1 45.77(19) 9 3
Ge4 La4 Li1 100.99(16) 9_556 3
Ge4 La4 Li1 79.01(16) 1_554 3
Ge4 La4 Li1 134.23(19) . 3
Ge3 La4 Li1 46.08(17) . 3
Ge3 La4 Li1 133.92(17) 9 3
Li1 La4 Li1 92.2(3) . 3
Li1 La4 Li1 87.8(3) 9 3
Li1 La4 Li1 102.9(3) 11_554 3
Li1 La4 Li1 77.1(3) 3_556 3
Li1 La4 Li1 180.0(3) 11 3
Ge1 Ge1 Ge1 113.00(4) 13 3
Ge1 Ge1 Li2 136.4(3) 13 .
Ge1 Ge1 Li2 110.6(3) 3 .
Ge1 Ge1 La2 71.20(3) 13 13_556
Ge1 Ge1 La2 134.590(15) 3 13_556
Li2 Ge1 La2 78.6(2) . 13_556
Ge1 Ge1 La2 71.20(3) 13 13
Ge1 Ge1 La2 134.590(15) 3 13
Li2 Ge1 La2 78.6(2) . 13
La2 Ge1 La2 90.51(3) 13_556 13
Ge1 Ge1 La1 134.363(18) 13 .
Ge1 Ge1 La1 66.991(15) 3 .
Li2 Ge1 La1 65.27(19) . .
La2 Ge1 La1 78.80(2) 13_556 .
La2 Ge1 La1 143.60(3) 13 .
Ge1 Ge1 La1 134.364(18) 13 1_554
Ge1 Ge1 La1 66.991(15) 3 1_554
Li2 Ge1 La1 65.27(19) . 1_554
La2 Ge1 La1 143.60(3) 13_556 1_554
La2 Ge1 La1 78.80(2) 13 1_554
La1 Ge1 La1 89.40(3) . 1_554
Ge1 Ge1 La2 63.87(3) 13 1_554
Ge1 Ge1 La2 68.020(15) 3 1_554
Li2 Ge1 La2 136.74(6) . 1_554
La2 Ge1 La2 135.07(3) 13_556 1_554
La2 Ge1 La2 75.59(2) 13 1_554
La1 Ge1 La2 134.90(3) . 1_554
La1 Ge1 La2 76.01(2) 1_554 1_554
Ge1 Ge1 La2 63.87(3) 13 .
Ge1 Ge1 La2 68.020(15) 3 .
Li2 Ge1 La2 136.74(6) . .
La2 Ge1 La2 75.59(2) 13_556 .
La2 Ge1 La2 135.07(3) 13 .
La1 Ge1 La2 76.01(2) . .
La1 Ge1 La2 134.90(3) 1_554 .
La2 Ge1 La2 84.68(3) 1_554 .
Li2 Ge2 Li2 155.1(6) 15_455 13_556
Li2 Ge2 Li2 58.7(5) 15_455 13
Li2 Ge2 Li2 115.3(5) 13_556 13
Li2 Ge2 Li2 115.3(5) 15_455 15_456
Li2 Ge2 Li2 58.7(5) 13_556 15_456
Li2 Ge2 Li2 155.1(6) 13 15_456
Li2 Ge2 Li1 121.0(3) 15_455 13_556
Li2 Ge2 Li1 76.2(3) 13_556 13_556
Li2 Ge2 Li1 76.2(3) 13 13_556
Li2 Ge2 Li1 121.0(3) 15_456 13_556
Li2 Ge2 Li1 76.2(3) 15_455 15_455
Li2 Ge2 Li1 121.0(3) 13_556 15_455
Li2 Ge2 Li1 121.0(3) 13 15_455
Li2 Ge2 Li1 76.2(3) 15_456 15_455
Li1 Ge2 Li1 100.5(5) 13_556 15_455
Li2 Ge2 La2 77.6(3) 15_455 .
Li2 Ge2 La2 77.6(3) 13_556 .
Li2 Ge2 La2 77.6(3) 13 .
Li2 Ge2 La2 77.6(3) 15_456 .
Li1 Ge2 La2 129.7(3) 13_556 .
Li1 Ge2 La2 129.7(3) 15_455 .
Li2 Ge2 La3 137.9(3) 15_455 1_556
Li2 Ge2 La3 64.4(3) 13_556 1_556
Li2 Ge2 La3 137.9(3) 13 1_556
Li2 Ge2 La3 64.4(3) 15_456 1_556
Li1 Ge2 La3 62.63(17) 13_556 1_556
Li1 Ge2 La3 62.63(17) 15_455 1_556
La2 Ge2 La3 136.001(19) . 1_556
Li2 Ge2 La3 64.4(3) 15_455 .
Li2 Ge2 La3 137.9(3) 13_556 .
Li2 Ge2 La3 64.4(3) 13 .
Li2 Ge2 La3 137.9(3) 15_456 .
Li1 Ge2 La3 62.63(17) 13_556 .
Li1 Ge2 La3 62.63(17) 15_455 .
La2 Ge2 La3 136.001(19) . .
La3 Ge2 La3 88.00(4) 1_556 .
Li1 Ge3 Li1 58.1(5) 3 1_554
Li1 Ge3 Li1 113.6(5) 3 3_556
Li1 Ge3 Li1 150.7(5) 1_554 3_556
Li1 Ge3 Li1 150.7(5) 3 .
Li1 Ge3 Li1 113.6(5) 1_554 .
Li1 Ge3 Li1 58.1(5) 3_556 .
Li1 Ge3 Li2 76.9(3) 3 3
Li1 Ge3 Li2 122.5(2) 1_554 3
Li1 Ge3 Li2 76.9(3) 3_556 3
Li1 Ge3 Li2 122.6(2) . 3
Li1 Ge3 Li2 122.5(2) 3 .
Li1 Ge3 Li2 76.9(3) 1_554 .
Li1 Ge3 Li2 122.5(2) 3_556 .
Li1 Ge3 Li2 76.9(3) . .
Li2 Ge3 Li2 103.9(6) 3 .
Li1 Ge3 La1 65.5(3) 3 1_554
Li1 Ge3 La1 65.5(3) 1_554 1_554
Li1 Ge3 La1 140.4(3) 3_556 1_554
Li1 Ge3 La1 140.4(3) . 1_554
Li2 Ge3 La1 64.21(18) 3 1_554
Li2 Ge3 La1 64.20(18) . 1_554
Li1 Ge3 La1 140.4(3) 3 .
Li1 Ge3 La1 140.4(3) 1_554 .
Li1 Ge3 La1 65.5(3) 3_556 .
Li1 Ge3 La1 65.5(3) . .
Li2 Ge3 La1 64.20(18) 3 .
Li2 Ge3 La1 64.20(18) . .
La1 Ge3 La1 90.14(4) 1_554 .
Li1 Ge3 La4 75.4(3) 3 .
Li1 Ge3 La4 75.4(3) 1_554 .
Li1 Ge3 La4 75.4(3) 3_556 .
Li1 Ge3 La4 75.4(3) . .
Li2 Ge3 La4 128.0(3) 3 .
Li2 Ge3 La4 128.0(3) . .
La1 Ge3 La4 134.930(19) 1_554 .
La1 Ge3 La4 134.93(2) . .
Ge4 Ge4 Li1 109.9(3) 9_656 .
Ge4 Ge4 Li1 109.9(3) 9_656 11
Li1 Ge4 Li1 140.2(6) . 11
Ge4 Ge4 La4 134.530(18) 9_656 .
Li1 Ge4 La4 76.18(19) . .
Li1 Ge4 La4 76.18(19) 11 .
Ge4 Ge4 La4 134.530(18) 9_656 1_556
Li1 Ge4 La4 76.18(19) . 1_556
Li1 Ge4 La4 76.18(19) 11 1_556
La4 Ge4 La4 90.94(4) . 1_556
Ge4 Ge4 La3 67.17(2) 9_656 13_556
Li1 Ge4 La3 63.90(18) . 13_556
Li1 Ge4 La3 134.77(6) 11 13_556
La4 Ge4 La3 139.96(2) . 13_556
La4 Ge4 La3 77.207(17) 1_556 13_556
Ge4 Ge4 La3 67.17(2) 9_656 5_545
Li1 Ge4 La3 134.77(6) . 5_545
Li1 Ge4 La3 63.90(18) 11 5_545
La4 Ge4 La3 77.207(17) . 5_545
La4 Ge4 La3 139.96(2) 1_556 5_545
La3 Ge4 La3 134.34(4) 13_556 5_545
Ge4 Ge4 La3 67.17(2) 9_656 5_546
Li1 Ge4 La3 134.77(6) . 5_546
Li1 Ge4 La3 63.90(18) 11 5_546
La4 Ge4 La3 139.96(2) . 5_546
La4 Ge4 La3 77.207(17) 1_556 5_546
La3 Ge4 La3 74.96(3) 13_556 5_546
La3 Ge4 La3 87.62(3) 5_545 5_546
Ge4 Ge4 La3 67.17(2) 9_656 13
Li1 Ge4 La3 63.90(18) . 13
Li1 Ge4 La3 134.77(6) 11 13
La4 Ge4 La3 77.207(17) . 13
La4 Ge4 La3 139.96(2) 1_556 13
La3 Ge4 La3 87.62(3) 13_556 13
La3 Ge4 La3 74.96(3) 5_545 13
La3 Ge4 La3 134.34(4) 5_546 13
Li1 Li1 Ge4 109.9(3) 3_556 .
Li1 Li1 Ge3 61.0(2) 3_556 .
Ge4 Li1 Ge3 113.8(3) . .
Li1 Li1 Ge3 61.0(2) 3_556 1_556
Ge4 Li1 Ge3 113.8(3) . 1_556
Ge3 Li1 Ge3 113.6(5) . 1_556
Li1 Li1 Ge2 140.3(3) 3_556 13_556
Ge4 Li1 Ge2 109.8(4) . 13_556
Ge3 Li1 Ge2 102.2(3) . 13_556
Ge3 Li1 Ge2 102.2(3) 1_556 13_556
Li1 Li1 La3 133.18(18) 3_556 13_556
Ge4 Li1 La3 67.1(2) . 13_556
Ge3 Li1 La3 165.6(4) . 13_556
Ge3 Li1 La3 77.30(7) 1_556 13_556
Ge2 Li1 La3 65.2(2) 13_556 13_556
Li1 Li1 La3 133.18(18) 3_556 13
Ge4 Li1 La3 67.1(2) . 13
Ge3 Li1 La3 77.30(7) . 13
Ge3 Li1 La3 165.6(4) 1_556 13
Ge2 Li1 La3 65.2(2) 13_556 13
La3 Li1 La3 90.5(3) 13_556 13
Li1 Li1 La1 65.9(2) 3_556 .
Ge4 Li1 La1 175.9(5) . .
Ge3 Li1 La1 64.6(3) . .
Ge3 Li1 La1 64.6(3) 1_556 .
Ge2 Li1 La1 74.3(3) 13_556 .
La3 Li1 La1 115.5(3) 13_556 .
La3 Li1 La1 115.5(3) 13 .
Li1 Li1 Li2 104.8(3) 3_556 1_556
Ge4 Li1 Li2 125.0(4) . 1_556
Ge3 Li1 Li2 120.2(5) . 1_556
Ge3 Li1 Li2 52.4(2) 1_556 1_556
Ge2 Li1 Li2 49.8(3) 13_556 1_556
La3 Li1 Li2 58.0(2) 13_556 1_556
La3 Li1 Li2 114.5(4) 13 1_556
La1 Li1 Li2 57.5(3) . 1_556
Li1 Li1 Li2 104.8(3) 3_556 .
Ge4 Li1 Li2 125.0(4) . .
Ge3 Li1 Li2 52.4(2) . .
Ge3 Li1 Li2 120.2(5) 1_556 .
Ge2 Li1 Li2 49.8(3) 13_556 .
La3 Li1 Li2 114.5(4) 13_556 .
La3 Li1 Li2 58.0(2) 13 .
La1 Li1 Li2 57.5(3) . .
Li2 Li1 Li2 83.3(4) 1_556 .
Li1 Li1 La4 68.8(2) 3_556 .
Ge4 Li1 La4 58.1(2) . .
Ge3 Li1 La4 58.55(16) . .
Ge3 Li1 La4 121.4(4) 1_556 .
Ge2 Li1 La4 136.2(2) 13_556 .
La3 Li1 La4 125.0(4) 13_556 .
La3 Li1 La4 71.92(15) 13 .
La1 Li1 La4 119.1(3) . .
Li2 Li1 La4 173.4(4) 1_556 .
Li2 Li1 La4 99.50(16) . .
Li1 Li1 La4 68.8(2) 3_556 1_556
Ge4 Li1 La4 58.1(2) . 1_556
Ge3 Li1 La4 121.4(4) . 1_556
Ge3 Li1 La4 58.55(16) 1_556 1_556
Ge2 Li1 La4 136.2(2) 13_556 1_556
La3 Li1 La4 71.92(15) 13_556 1_556
La3 Li1 La4 125.0(4) 13 1_556
La1 Li1 La4 119.1(3) . 1_556
Li2 Li1 La4 99.50(16) 1_556 1_556
Li2 Li1 La4 173.4(4) . 1_556
La4 Li1 La4 77.1(3) . 1_556
Li2 Li2 Ge1 110.6(3) 3_655 .
Li2 Li2 Ge2 60.7(3) 3_655 13_556
Ge1 Li2 Ge2 112.0(3) . 13_556
Li2 Li2 Ge2 60.7(3) 3_655 13
Ge1 Li2 Ge2 112.0(3) . 13
Ge2 Li2 Ge2 115.3(5) 13_556 13
Li2 Li2 Ge3 142.0(3) 3_655 .
Ge1 Li2 Ge3 107.4(5) . .
Ge2 Li2 Ge3 104.7(3) 13_556 .
Ge2 Li2 Ge3 104.7(3) 13 .
Li2 Li2 La1 133.13(18) 3_655 1_554
Ge1 Li2 La1 66.3(3) . 1_554
Ge2 Li2 La1 166.2(4) 13_556 1_554
Ge2 Li2 La1 76.88(8) 13 1_554
Ge3 Li2 La1 64.4(2) . 1_554
Li2 Li2 La1 133.13(18) 3_655 .
Ge1 Li2 La1 66.3(3) . .
Ge2 Li2 La1 76.89(8) 13_556 .
Ge2 Li2 La1 166.2(4) 13 .
Ge3 Li2 La1 64.4(2) . .
La1 Li2 La1 90.3(3) 1_554 .
Li2 Li2 La3 65.8(2) 3_655 13
Ge1 Li2 La3 176.4(5) . 13
Ge2 Li2 La3 66.6(3) 13_556 13
Ge2 Li2 La3 66.6(3) 13 13
Ge3 Li2 La3 76.2(3) . 13
La1 Li2 La3 115.9(3) 1_554 13
La1 Li2 La3 115.9(3) . 13
Li2 Li2 Li1 104.8(3) 3_655 1_554
Ge1 Li2 Li1 124.6(4) . 1_554
Ge2 Li2 Li1 122.4(5) 13_556 1_554
Ge2 Li2 Li1 54.0(2) 13 1_554
Ge3 Li2 Li1 50.7(3) . 1_554
La1 Li2 Li1 58.3(2) 1_554 1_554
La1 Li2 Li1 114.7(4) . 1_554
La3 Li2 Li1 57.6(3) 13 1_554
Li2 Li2 Li1 104.8(3) 3_655 .
Ge1 Li2 Li1 124.6(4) . .
Ge2 Li2 Li1 54.0(2) 13_556 .
Ge2 Li2 Li1 122.4(5) 13 .
Ge3 Li2 Li1 50.7(3) . .
La1 Li2 Li1 114.7(4) 1_554 .
La1 Li2 Li1 58.3(2) . .
La3 Li2 Li1 57.6(3) 13 .
Li1 Li2 Li1 83.3(4) 1_554 .
Li2 Li2 La2 69.3(2) 3_655 13_556
Ge1 Li2 La2 57.4(2) . 13_556
Ge2 Li2 La2 57.55(18) 13_556 13_556
Ge2 Li2 La2 119.7(4) 13 13_556
Ge3 Li2 La2 135.7(3) . 13_556
La1 Li2 La2 123.6(4) 1_554 13_556
La1 Li2 La2 71.76(16) . 13_556
La3 Li2 La2 120.1(3) 13 13_556
Li1 Li2 La2 173.5(4) 1_554 13_556
Li1 Li2 La2 100.48(15) . 13_556
Li2 Li2 La2 69.3(2) 3_655 13
Ge1 Li2 La2 57.4(2) . 13
Ge2 Li2 La2 119.7(4) 13_556 13
Ge2 Li2 La2 57.55(17) 13 13
Ge3 Li2 La2 135.7(3) . 13
La1 Li2 La2 71.76(16) 1_554 13
La1 Li2 La2 123.6(4) . 13
La3 Li2 La2 120.1(3) 13 13
Li1 Li2 La2 100.48(15) 1_554 13
Li1 Li2 La2 173.5(4) . 13
La2 Li2 La2 75.2(3) 13_556 13

loop_
_geom_bond_atom_site_label_1
_geom_bond_atom_site_label_2
_geom_bond_distance
_geom_bond_site_symmetry_2
La1 Li2 3.185(10) .
La1 Li2 3.185(10) 3
La1 Li2 3.185(10) 1_556
La1 Li2 3.185(10) 3_556
La1 Ge3 3.1902(11) 1_556
La1 Ge3 3.1903(11) .
La1 Ge1 3.2110(9) 1_556
La1 Ge1 3.2110(9) 3_556
La1 Ge1 3.2110(9) 3
La1 Ge1 3.2110(9) .
La1 Li1 3.214(13) 3_556
La1 Li1 3.214(13) .
La2 Ge1 3.1800(8) 15_455
La2 Ge1 3.1800(8) 13_556
La2 Ge1 3.1800(8) 15_456
La2 Ge1 3.1800(8) 13
La2 Ge2 3.1972(15) .
La2 Ge1 3.3533(9) .
La2 Ge1 3.3533(9) 3
La2 Ge1 3.3533(9) 3_556
La2 Ge1 3.3533(9) 1_556
La2 Li2 3.700(11) 13_556
La2 Li2 3.700(11) 15_456
La2 Li2 3.700(11) 13
La3 Li1 3.182(9) 15_454
La3 Li1 3.182(9) 13_556
La3 Li1 3.182(9) 15_455
La3 Li1 3.182(9) 13
La3 Li2 3.196(14) 15_455
La3 Li2 3.196(14) 13
La3 Ge2 3.2514(11) .
La3 Ge2 3.2515(11) 1_554
La3 Ge4 3.2627(8) 13_556
La3 Ge4 3.2627(8) 5_455
La3 Ge4 3.2627(8) 5_454
La3 Ge4 3.2627(8) 13
La4 Ge4 3.1682(10) 9
La4 Ge4 3.1682(10) 9_556
La4 Ge4 3.1682(10) 1_554
La4 Ge4 3.1682(10) .
La4 Ge3 3.1964(14) .
La4 Ge3 3.1965(14) 9
La4 Li1 3.625(10) .
La4 Li1 3.625(10) 9
La4 Li1 3.625(10) 11_554
La4 Li1 3.625(10) 3_556
La4 Li1 3.625(10) 11
La4 Li1 3.625(10) 3
Ge1 Ge1 2.5017(17) 13
Ge1 Ge1 2.5102(17) 3
Ge1 Li2 2.623(14) .
Ge1 La2 3.1801(8) 13_556
Ge1 La2 3.1801(8) 13
Ge1 La1 3.2110(9) 1_554
Ge1 La2 3.3532(9) 1_554
Ge2 Li2 2.674(7) 15_455
Ge2 Li2 2.674(7) 13_556
Ge2 Li2 2.674(7) 13
Ge2 Li2 2.674(7) 15_456
Ge2 Li1 2.831(13) 13_556
Ge2 Li1 2.831(13) 15_455
Ge2 La3 3.2514(11) 1_556
Ge3 Li1 2.699(7) 3
Ge3 Li1 2.699(7) 1_554
Ge3 Li1 2.699(7) 3_556
Ge3 Li1 2.699(7) .
Ge3 Li2 2.765(14) 3
Ge3 Li2 2.765(14) .
Ge3 La1 3.1902(11) 1_554
Ge4 Ge4 2.532(2) 9_656
Ge4 Li1 2.675(13) .
Ge4 Li1 2.675(13) 11
Ge4 La4 3.1682(10) 1_556
Ge4 La3 3.2627(8) 13_556
Ge4 La3 3.2627(8) 5_545
Ge4 La3 3.2627(8) 5_546
Ge4 La3 3.2627(8) 13
Li1 Li1 2.62(3) 3_556
Li1 Ge3 2.699(7) 1_556
Li1 Ge2 2.831(13) 13_556
Li1 La3 3.182(9) 13_556
Li1 La3 3.182(9) 13
Li1 Li2 3.397(14) 1_556
Li1 Li2 3.397(14) .
Li1 La4 3.625(10) 1_556
Li2 Li2 2.62(3) 3_655
Li2 Ge2 2.674(7) 13_556
Li2 Ge2 2.674(7) 13
Li2 La1 3.185(10) 1_554
Li2 La3 3.196(14) 13
Li2 Li1 3.397(14) 1_554
Li2 La2 3.700(11) 13_556
Li2 La2 3.700(11) 13
